data_4104032
loop_
_publ_author_name
'Man-Li Cao'
'Jin-Ji Wu'
'Hao-Jun Mo'
'Bao-Hui Ye'

_publ_section_title
;
 Template Trapping and Crystal Structure of the Magic Number (H2O)21
 Cluster in the Tetrahedral Hole of a Nanoscale Global Ion Packed in a
 Face-Centered cubic Pattern
;
_journal_name_full 'Journal of the American Chemical Society'
_journal_page_first 3458
_journal_page_last 3459
_journal_paper_doi 10.1021/ja810107a
_journal_volume 131
_journal_year 2009
_chemical_formula_sum 'C192 H240 Cl6 Co9 N84 O76'
_chemical_formula_weight 5683.75
_chemical_name_systematic
; 
 ? 
;
_space_group_IT_number 202
_symmetry_cell_setting cubic
_symmetry_space_group_name_Hall '-F 2 2 3'
_symmetry_space_group_name_H-M 'F m -3'
_atom_sites_solution_hydrogens geom
_atom_sites_solution_primary direct
_atom_sites_solution_secondary difmap
_audit_creation_method SHELXL-97
_cell_angle_alpha 90.00
_cell_angle_beta 90.00
_cell_angle_gamma 90.00
_cell_formula_units_Z 4
_cell_length_a 30.165(3)
_cell_length_b 30.165(3)
_cell_length_c 30.165(3)
_cell_measurement_reflns_used 2370
_cell_measurement_temperature 100(2)
_cell_measurement_theta_max 25.99
_cell_measurement_theta_min 3.31
_cell_volume 27448(5)
_computing_structure_refinement 'SHELXL-97 (Sheldrick, 1997)'
_computing_structure_solution 'SHELXS-97 (Sheldrick, 1990)'
_diffrn_ambient_temperature 100(2)
_diffrn_measured_fraction_theta_full 0.983
_diffrn_measured_fraction_theta_max 0.986
_diffrn_measurement_device_type 'multiwire proportional'
_diffrn_measurement_method 'phi and omega scans'
_diffrn_radiation_monochromator graphite
_diffrn_radiation_source 'fine-focus sealed tube'
_diffrn_radiation_type MoK\a
_diffrn_radiation_wavelength 0.71073
_diffrn_reflns_av_R_equivalents 0.0330
_diffrn_reflns_av_sigmaI/netI 0.0539
_diffrn_reflns_limit_h_max 37
_diffrn_reflns_limit_h_min -37
_diffrn_reflns_limit_k_max 37
_diffrn_reflns_limit_k_min -37
_diffrn_reflns_limit_l_max 37
_diffrn_reflns_limit_l_min -37
_diffrn_reflns_number 5582
_diffrn_reflns_theta_full 25.99
_diffrn_reflns_theta_max 25.99
_diffrn_reflns_theta_min 3.31
_diffrn_standards_decay_% negligible
_exptl_absorpt_coefficient_mu 0.680
_exptl_absorpt_correction_T_max 0.8649
_exptl_absorpt_correction_T_min 0.8221
_exptl_absorpt_correction_type multi-scan
_exptl_absorpt_process_details SADABS
_exptl_crystal_colour red
_exptl_crystal_density_diffrn 1.375
_exptl_crystal_density_method 'not measured'
_exptl_crystal_description block
_exptl_crystal_F_000 11730.6
_exptl_crystal_size_max 0.30
_exptl_crystal_size_mid 0.25
_exptl_crystal_size_min 0.22
_refine_diff_density_max 0.734
_refine_diff_density_min -0.661
_refine_diff_density_rms 0.088
_refine_ls_extinction_method none
_refine_ls_goodness_of_fit_ref 1.009
_refine_ls_hydrogen_treatment constr
_refine_ls_matrix_type full
_refine_ls_number_parameters 151
_refine_ls_number_reflns 2370
_refine_ls_number_restraints 0
_refine_ls_restrained_S_all 1.009
_refine_ls_R_factor_all 0.0812
_refine_ls_R_factor_gt 0.0523
_refine_ls_shift/su_max 0.001
_refine_ls_shift/su_mean 0.000
_refine_ls_structure_factor_coef Fsqd
_refine_ls_weighting_details 'calc w=1/[\s^2^(Fo^2^)+(0.1108P)^2^+0.0000P] where P=(Fo^2^+2Fc^2^)/3'
_refine_ls_weighting_scheme calc
_refine_ls_wR_factor_gt 0.1592
_refine_ls_wR_factor_ref 0.1730
_reflns_number_gt 1490
_reflns_number_total 2370
_reflns_threshold_expression >2sigma(I)
_cod_data_source_file ja810107a_si_001_2.cif
_cod_data_source_block 2
_cod_original_sg_symbol_H-M 'F m -3 m'
_cod_database_code 4104032

loop_
_symmetry_equiv_pos_as_xyz
'x, y, z'
'-x, -y, z'
'-x, y, -z'
'x, -y, -z'
'z, x, y'
'z, -x, -y'
'-z, -x, y'
'-z, x, -y'
'y, z, x'
'-y, z, -x'
'y, -z, -x'
'-y, -z, x'
'x, y+1/2, z+1/2'
'-x, -y+1/2, z+1/2'
'-x, y+1/2, -z+1/2'
'x, -y+1/2, -z+1/2'
'z, x+1/2, y+1/2'
'z, -x+1/2, -y+1/2'
'-z, -x+1/2, y+1/2'
'-z, x+1/2, -y+1/2'
'y, z+1/2, x+1/2'
'-y, z+1/2, -x+1/2'
'y, -z+1/2, -x+1/2'
'-y, -z+1/2, x+1/2'
'x+1/2, y, z+1/2'
'-x+1/2, -y, z+1/2'
'-x+1/2, y, -z+1/2'
'x+1/2, -y, -z+1/2'
'z+1/2, x, y+1/2'
'z+1/2, -x, -y+1/2'
'-z+1/2, -x, y+1/2'
'-z+1/2, x, -y+1/2'
'y+1/2, z, x+1/2'
'-y+1/2, z, -x+1/2'
'y+1/2, -z, -x+1/2'
'-y+1/2, -z, x+1/2'
'x+1/2, y+1/2, z'
'-x+1/2, -y+1/2, z'
'-x+1/2, y+1/2, -z'
'x+1/2, -y+1/2, -z'
'z+1/2, x+1/2, y'
'z+1/2, -x+1/2, -y'
'-z+1/2, -x+1/2, y'
'-z+1/2, x+1/2, -y'
'y+1/2, z+1/2, x'
'-y+1/2, z+1/2, -x'
'y+1/2, -z+1/2, -x'
'-y+1/2, -z+1/2, x'
'-x, -y, -z'
'x, y, -z'
'x, -y, z'
'-x, y, z'
'-z, -x, -y'
'-z, x, y'
'z, x, -y'
'z, -x, y'
'-y, -z, -x'
'y, -z, x'
'-y, z, x'
'y, z, -x'
'-x, -y+1/2, -z+1/2'
'x, y+1/2, -z+1/2'
'x, -y+1/2, z+1/2'
'-x, y+1/2, z+1/2'
'-z, -x+1/2, -y+1/2'
'-z, x+1/2, y+1/2'
'z, x+1/2, -y+1/2'
'z, -x+1/2, y+1/2'
'-y, -z+1/2, -x+1/2'
'y, -z+1/2, x+1/2'
'-y, z+1/2, x+1/2'
'y, z+1/2, -x+1/2'
'-x+1/2, -y, -z+1/2'
'x+1/2, y, -z+1/2'
'x+1/2, -y, z+1/2'
'-x+1/2, y, z+1/2'
'-z+1/2, -x, -y+1/2'
'-z+1/2, x, y+1/2'
'z+1/2, x, -y+1/2'
'z+1/2, -x, y+1/2'
'-y+1/2, -z, -x+1/2'
'y+1/2, -z, x+1/2'
'-y+1/2, z, x+1/2'
'y+1/2, z, -x+1/2'
'-x+1/2, -y+1/2, -z'
'x+1/2, y+1/2, -z'
'x+1/2, -y+1/2, z'
'-x+1/2, y+1/2, z'
'-z+1/2, -x+1/2, -y'
'-z+1/2, x+1/2, y'
'z+1/2, x+1/2, -y'
'z+1/2, -x+1/2, y'
'-y+1/2, -z+1/2, -x'
'y+1/2, -z+1/2, x'
'-y+1/2, z+1/2, x'
'y+1/2, z+1/2, -x'

loop_
_atom_site_label
_atom_site_type_symbol
_atom_site_fract_x
_atom_site_fract_y
_atom_site_fract_z
_atom_site_U_iso_or_equiv
_atom_site_adp_type
_atom_site_occupancy
_atom_site_symmetry_multiplicity
_atom_site_calc_flag
_atom_site_refinement_flags
_atom_site_disorder_assembly
_atom_site_disorder_group
Co1 Co 0.105072(14) 0.605072(14) 0.605072(14) 0.0264(3) Uani 1 3 d S . .
Co2 Co 0.0000 0.5000 0.5000 0.0277(5) Uani 1 24 d S . .
Cl1 Cl 0.3877(3) 0.6123(3) 0.3877(3) 0.349(9) Uani 0.75 3 d SP . .
C1 C 0.19538(13) 0.65515(13) 0.58687(13) 0.0423(10) Uani 1 1 d . . .
H1A H 0.1802 0.6804 0.5961 0.051 Uiso 1 1 d R . .
C2 C 0.23813(13) 0.65970(14) 0.57208(14) 0.0484(10) Uani 1 1 d . . .
H2A H 0.2517 0.6874 0.5713 0.058 Uiso 1 1 d R . .
C3 C 0.26056(13) 0.62232(14) 0.55832(15) 0.0498(11) Uani 1 1 d . . .
H3A H 0.2897 0.6245 0.5483 0.060 Uiso 1 1 d R . .
C4 C 0.23975(12) 0.58166(13) 0.56016(13) 0.0420(9) Uani 1 1 d . . .
H4A H 0.2544 0.5561 0.5509 0.050 Uiso 1 1 d R . .
C5 C 0.19634(11) 0.57942(11) 0.57618(11) 0.0311(8) Uani 1 1 d . . .
C6 C 0.17249(11) 0.53708(11) 0.58068(10) 0.0279(7) Uani 1 1 d . . .
C7 C 0.10915(14) 0.5000 0.60415(13) 0.0232(10) Uani 1 2 d S . .
C8 C 0.4796(2) 0.64486(18) 0.29857(19) 0.091(2) Uani 1 1 d . . .
H8A H 0.4619 0.6303 0.3193 0.110 Uiso 1 1 d R . .
C9 C 0.5000 0.6853(2) 0.2449(2) 0.0591(16) Uani 1 2 d S . .
H9A H 0.5000 0.7027 0.2194 0.071 Uiso 1 2 d SR . .
N1 N 0.17435(10) 0.61571(9) 0.58899(10) 0.0324(7) Uani 1 1 d . . .
N2 N 0.13074(9) 0.53943(9) 0.59477(8) 0.0260(6) Uani 1 1 d . . .
N3 N 0.19533(12) 0.5000 0.57297(13) 0.0299(9) Uani 1 2 d S . .
N4 N 0.46310(16) 0.67000(15) 0.26499(16) 0.0800(14) Uani 1 1 d . . .
H4B H 0.4358 0.6750 0.2582 0.096 Uiso 0.50 1 calc PR . .
O1 O 0.07183(10) 0.5000 0.62095(10) 0.0287(7) Uani 1 2 d S . .
O1W O 0.0000 0.5000 0.56901(16) 0.0438(13) Uani 1 4 d S . .
H1WA H 0.0215 0.5000 0.5870 0.066 Uiso 1 2 d SR . .
O2W O 0.2500 0.7500 0.7500 0.065(3) Uani 1 12 d S . .
H2WA H 0.2695 0.7695 0.7305 0.097 Uiso 0.50 3 d SPR . .
O3W O 0.33220(14) 0.66780(14) 0.66780(14) 0.085(2) Uani 1 3 d S . .
H3WA H 0.3498 0.6502 0.6502 0.128 Uiso 1 3 d SR . .
H3WB H 0.3186 0.6904 0.6522 0.128 Uiso 0.33 1 d PR . .
O4W O 0.29858(14) 0.74369(10) 0.62915(11) 0.0808(11) Uani 1 1 d . . .
H4WA H 0.2711 0.7469 0.6320 0.121 Uiso 1 1 d R . .
H4WB H 0.3160 0.7404 0.6063 0.121 Uiso 1 1 d R . .
O5W O 0.30342(11) 0.80342(11) 0.69658(11) 0.0806(18) Uani 1 3 d S . .
H5WA H 0.2968 0.7828 0.6761 0.121 Uiso 0.67 1 d PR . .
O6W O 0.3637(10) 0.5787(9) 0.5000 0.322(11) Uiso 0.723(15) 2 d SP A 1
O6W' O 0.3413(17) 0.5000 0.5000 0.322(11) Uiso 0.55(3) 4 d SP A 2
O7W O 0.454(2) 0.5000 0.5000 0.22(2) Uiso 0.33 4 d SP B 1
O7W' O 0.4771(9) 0.5229(9) 0.4771(9) 0.18(2) Uiso 0.25 3 d SP . 2

loop_
_atom_site_aniso_label
_atom_site_aniso_U_11
_atom_site_aniso_U_22
_atom_site_aniso_U_33
_atom_site_aniso_U_23
_atom_site_aniso_U_13
_atom_site_aniso_U_12
Co1 0.0264(3) 0.0264(3) 0.0264(3) -0.00186(19) -0.00186(19) -0.00186(19)
Co2 0.0277(5) 0.0277(5) 0.0277(5) 0.000 0.000 0.000
Cl1 0.349(9) 0.349(9) 0.349(9) 0.064(7) -0.064(7) 0.064(7)
C1 0.042(2) 0.037(2) 0.049(2) -0.0001(18) -0.0035(19) -0.0066(18)
C2 0.041(2) 0.046(2) 0.059(3) 0.007(2) 0.000(2) -0.0155(19)
C3 0.033(2) 0.053(2) 0.064(3) 0.009(2) 0.0039(19) -0.0099(19)
C4 0.035(2) 0.043(2) 0.048(2) 0.0046(19) 0.0019(18) -0.0024(18)
C5 0.0296(17) 0.0372(19) 0.0265(17) 0.0017(16) -0.0041(15) -0.0048(15)
C6 0.0307(17) 0.0317(18) 0.0214(16) 0.0017(14) -0.0027(14) -0.0007(15)
C7 0.025(2) 0.027(2) 0.017(2) 0.000 -0.0057(19) 0.000
C8 0.152(7) 0.064(3) 0.058(3) -0.010(3) 0.022(3) -0.029(3)
C9 0.056(4) 0.052(3) 0.069(4) -0.006(3) 0.000 0.000
N1 0.0329(16) 0.0317(15) 0.0326(15) -0.0012(13) -0.0038(13) -0.0065(13)
N2 0.0245(14) 0.0282(14) 0.0255(13) -0.0006(11) -0.0035(12) -0.0017(12)
N3 0.026(2) 0.033(2) 0.031(2) 0.000 0.0004(17) 0.000
N4 0.086(3) 0.069(3) 0.085(3) -0.029(3) 0.018(3) -0.014(2)
O1 0.0266(17) 0.0318(17) 0.0275(16) 0.000 0.0035(15) 0.000
O1W 0.031(3) 0.076(4) 0.024(2) 0.000 0.000 0.000
O2W 0.065(3) 0.065(3) 0.065(3) 0.000 0.000 0.000
O3W 0.085(2) 0.085(2) 0.085(2) 0.020(2) -0.020(2) -0.020(2)
O4W 0.111(3) 0.066(2) 0.066(2) 0.0155(18) -0.012(2) -0.027(2)
O5W 0.0806(18) 0.0806(18) 0.0806(18) -0.005(2) -0.005(2) 0.005(2)

loop_
_atom_type_symbol
_atom_type_description
_atom_type_scat_dispersion_real
_atom_type_scat_dispersion_imag
_atom_type_scat_source
C C 0.0033 0.0016 'International Tables Vol C Tables 4.2.6.8 and 6.1.1.4'
H H 0.0000 0.0000 'International Tables Vol C Tables 4.2.6.8 and 6.1.1.4'
N N 0.0061 0.0033 'International Tables Vol C Tables 4.2.6.8 and 6.1.1.4'
O O 0.0106 0.0060 'International Tables Vol C Tables 4.2.6.8 and 6.1.1.4'
Cl Cl 0.1484 0.1585 'International Tables Vol C Tables 4.2.6.8 and 6.1.1.4'
Co Co 0.3494 0.9721 'International Tables Vol C Tables 4.2.6.8 and 6.1.1.4'

loop_
_geom_angle_atom_site_label_1
_geom_angle_atom_site_label_2
_geom_angle_atom_site_label_3
_geom_angle
_geom_angle_site_symmetry_1
_geom_angle_site_symmetry_3
N2 Co1 N2 104.53(8) 41_455 .
N2 Co1 N2 104.53(8) 41_455 33_455
N2 Co1 N2 104.53(8) . 33_455
N2 Co1 N1 75.93(10) 41_455 41_455
N2 Co1 N1 171.80(11) . 41_455
N2 Co1 N1 83.10(10) 33_455 41_455
N2 Co1 N1 83.10(10) 41_455 .
N2 Co1 N1 75.93(10) . .
N2 Co1 N1 171.80(11) 33_455 .
N1 Co1 N1 96.09(10) 41_455 .
N2 Co1 N1 171.80(11) 41_455 33_455
N2 Co1 N1 83.10(10) . 33_455
N2 Co1 N1 75.93(10) 33_455 33_455
N1 Co1 N1 96.09(10) 41_455 33_455
N1 Co1 N1 96.09(10) . 33_455
O1W Co2 O1W 90.0 89_556 49_566
O1W Co2 O1W 90.000(1) 89_556 81_565
O1W Co2 O1W 90.0 49_566 81_565
O1W Co2 O1W 180.0 89_556 41_455
O1W Co2 O1W 90.0 49_566 41_455
O1W Co2 O1W 90.0 81_565 41_455
O1W Co2 O1W 90.0 89_556 .
O1W Co2 O1W 180.000(1) 49_566 .
O1W Co2 O1W 90.0 81_565 .
O1W Co2 O1W 90.0 41_455 .
O1W Co2 O1W 90.0 89_556 33_455
O1W Co2 O1W 90.0 49_566 33_455
O1W Co2 O1W 180.0 81_565 33_455
O1W Co2 O1W 90.000(1) 41_455 33_455
O1W Co2 O1W 90.0 . 33_455
N1 C1 C2 123.1(4) . .
N1 C1 H1A 118.5 . .
C2 C1 H1A 118.4 . .
C1 C2 C3 118.5(4) . .
C1 C2 H2A 120.8 . .
C3 C2 H2A 120.7 . .
C4 C3 C2 119.5(3) . .
C4 C3 H3A 120.3 . .
C2 C3 H3A 120.3 . .
C3 C4 C5 118.9(4) . .
C3 C4 H4A 120.6 . .
C5 C4 H4A 120.5 . .
N1 C5 C4 121.7(3) . .
N1 C5 C6 116.2(3) . .
C4 C5 C6 122.1(3) . .
N2 C6 N3 126.1(3) . .
N2 C6 C5 116.5(3) . .
N3 C6 C5 117.3(3) . .
O1 C7 N2 120.84(19) . .
O1 C7 N2 120.84(19) . 51_565
N2 C7 N2 118.3(4) . 51_565
C8 C8 N4 111.5(3) 52_655 .
C8 C8 H8A 125.0 52_655 .
N4 C8 H8A 123.5 . .
N4 C9 N4 111.2(7) . 52_655
N4 C9 H9A 124.3 . .
N4 C9 H9A 124.3 52_655 .
C5 N1 C1 118.3(3) . .
C5 N1 Co1 114.9(2) . .
C1 N1 Co1 126.4(3) . .
C6 N2 C7 117.7(3) . .
C6 N2 Co1 115.9(2) . .
C7 N2 Co1 126.3(2) . .
C6 N3 C6 113.9(4) . 51_565
C9 N4 C8 102.9(5) . .
C9 N4 H4B 128.5 . .
C8 N4 H4B 128.5 . .
Co2 O1W H1WA 130.0 . .
H3WA O3W H3WB 112.8 . .
H4WA O4W H4WB 133.5 . .
O7W' O7W' O7W' 90.000(11) 52_655 51_565
O7W' O7W' O7W' 90.000(2) 52_655 50_556
O7W' O7W' O7W' 90.000(4) 51_565 50_556

loop_
_geom_bond_atom_site_label_1
_geom_bond_atom_site_label_2
_geom_bond_distance
_geom_bond_site_symmetry_2
Co1 N2 2.149(3) 41_455
Co1 N2 2.149(3) .
Co1 N2 2.149(3) 33_455
Co1 N1 2.169(3) 41_455
Co1 N1 2.169(3) .
Co1 N1 2.169(3) 33_455
Co2 O1W 2.082(5) 89_556
Co2 O1W 2.082(5) 49_566
Co2 O1W 2.082(5) 81_565
Co2 O1W 2.082(5) 41_455
Co2 O1W 2.082(5) .
Co2 O1W 2.082(5) 33_455
C1 N1 1.350(4) .
C1 C2 1.372(5) .
C1 H1A 0.9317 .
C2 C3 1.379(6) .
C2 H2A 0.9320 .
C3 C4 1.379(5) .
C3 H3A 0.9322 .
C4 C5 1.397(5) .
C4 H4A 0.9314 .
C5 N1 1.337(4) .
C5 C6 1.472(4) .
C6 N2 1.331(4) .
C6 N3 1.334(4) .
C7 O1 1.234(5) .
C7 N2 1.385(3) .
C7 N2 1.385(3) 51_565
C8 C8 1.231(13) 52_655
C8 N4 1.360(7) .
C8 H8A 0.9321 .
C9 N4 1.349(6) .
C9 N4 1.349(6) 52_655
C9 H9A 0.9306 .
N3 C6 1.334(4) 51_565
N4 H4B 0.8600 .
O1W H1WA 0.8445 .
O2W H2WA 1.0199 .
O3W H3WA 0.9211 .
O3W H3WB 0.9253 .
O4W H4WA 0.8377 .
O4W H4WB 0.8733 .
O5W H5WA 0.8980 .
O7W' O7W' 1.38(6) 52_655
O7W' O7W' 1.38(6) 51_565
O7W' O7W' 1.38(6) 50_556
